data_2200670
loop_
_publ_author_name
'Davies, J. E.'
'Hook, D. F.'
'Ley, S. V.'

_publ_section_title
;
 (--)-(4<i>S</i>)-1-Chloro-3-(2,2-dimethyl-1,3-dioxolan-4-yl)propan-2-one
;
_journal_issue 11
_journal_name_full 'Acta Crystallographica Section E'
_journal_page_first o1098
_journal_page_last o1099
_journal_paper_doi 10.1107/S1600536801017512
_journal_volume 57
_journal_year 2001
_chemical_formula_iupac 'C8 H13 Cl O3'
_chemical_formula_moiety 'C8 H13 Cl O3'
_chemical_formula_sum 'C8 H13 Cl O3'
_chemical_formula_weight 192.63
_chemical_name_systematic
;
?
;
_space_group_IT_number 19
_symmetry_cell_setting orthorhombic
_symmetry_space_group_name_Hall 'P 2ac 2ab'
_symmetry_space_group_name_H-M 'P 21 21 21'
_cell_angle_alpha 90.00
_cell_angle_beta 90.00
_cell_angle_gamma 90.00
_cell_formula_units_Z 4
_cell_length_a 5.3067(2)
_cell_length_b 9.3552(6)
_cell_length_c 20.0955(12)
_cell_measurement_reflns_used 3592
_cell_measurement_temperature 262(2)
_cell_measurement_theta_max 25.03
_cell_measurement_theta_min 1.00
_cell_volume 997.65(10)
_computing_cell_refinement 'HKL SCALEPACK (Otwinowski & Minor, 1997)'
_computing_data_collection 'COLLECT (Nonius BV, 1997-2000)'
_computing_data_reduction
;
HKL DENZO (Otwinowski & Minor, 1997) and SCALEPACK
;
_computing_molecular_graphics
;
XP (Sheldrick, 1993)
;
_computing_structure_refinement 'SHELXL97 (Sheldrick, 1997)'
_computing_structure_solution
;
SIR92 (Altomare et al., 1994)
;
_diffrn_ambient_temperature 262(2)
_diffrn_detector_area_resol_mean 9
_diffrn_measurement_device '95mm CCD camera on \k-goniostat'
_diffrn_measurement_device_type 'Nonius KappaCCD'
_diffrn_measurement_method 'fine-slice \w/\f'
_diffrn_radiation_monochromator 'horizonally mounted graphite crystal'
_diffrn_radiation_source 'fine-focus sealed tube'
_diffrn_radiation_type MoK\a
_diffrn_radiation_wavelength .71073
_diffrn_reflns_av_R_equivalents .0904
_diffrn_reflns_av_sigmaI/netI .0611
_diffrn_reflns_limit_h_max 6
_diffrn_reflns_limit_h_min -5
_diffrn_reflns_limit_k_max 11
_diffrn_reflns_limit_k_min -8
_diffrn_reflns_limit_l_max 22
_diffrn_reflns_limit_l_min -23
_diffrn_reflns_number 5899
_diffrn_reflns_theta_max 25.04
_diffrn_reflns_theta_min 2.03
_diffrn_standards_number 0
_exptl_absorpt_coefficient_mu .351
_exptl_absorpt_correction_type none
_exptl_crystal_colour colourless
_exptl_crystal_density_diffrn 1.283
_exptl_crystal_description cylinder
_exptl_crystal_F_000 408
_exptl_crystal_size_rad .125
_refine_diff_density_max .158
_refine_diff_density_min -.181
_refine_ls_abs_structure_details 'Flack H D (1983), Acta Cryst. A39, 876-881'
_refine_ls_abs_structure_Flack -.17(12)
_refine_ls_extinction_coef .019(5)
_refine_ls_extinction_method SHELXL97
_refine_ls_goodness_of_fit_all 1.144
_refine_ls_goodness_of_fit_ref 1.197
_refine_ls_hydrogen_treatment constr
_refine_ls_matrix_type full
_refine_ls_number_parameters 113
_refine_ls_number_reflns 1701
_refine_ls_number_restraints 0
_refine_ls_restrained_S_all 1.163
_refine_ls_restrained_S_obs 1.197
_refine_ls_R_factor_all .0580
_refine_ls_R_factor_gt .0395
_refine_ls_shift/esd_mean .000
_refine_ls_shift/su_max <0.001
_refine_ls_structure_factor_coef Fsqd
_refine_ls_weighting_details 'calc w = 1/[\s^2^(Fo^2^)+(0.0247P)^2^+0.1484P] where P = (Fo^2^+2Fc^2^)/3'
_refine_ls_weighting_scheme calc
_refine_ls_wR_factor_all .1012
_refine_ls_wR_factor_ref .0932
_reflns_number_gt 1385
_reflns_number_total 1704
_reflns_threshold_expression I>2\s(I)
_cod_data_source_file cv6069.cif
_cod_data_source_block I
_cod_depositor_comments
;
The following automatic conversions were performed:
'_symmetry_cell_setting' value 'Orthorhombic' changed to 'orthorhombic'
according to '/home/saulius/struct/CIF-dictionaries/cif_core.dic'
dictionary named 'cif_core.dic' version 2.4.1 from
2010-06-29.

'_geom_bond_publ_flag' value 'N' changed to 'n' according to
'/home/saulius/struct/CIF-dictionaries/cif_core.dic' dictionary named
'cif_core.dic' version 2.4.1 from 2010-06-29 (13 times).

Automatic conversion script
Id: cif_fix_enum 1527 2010-12-29 10:47:43Z saulius 

The following automatic conversions were performed:

'_symmetry_cell_setting' value 'Orthorhombic' changed to
'orthorhombic' according to
/home/saulius/struct/CIF-dictionaries/cif_core.dic dictionary named
'cif_core.dic' version 2.4.1 from 2010-06-29.

'_geom_bond_publ_flag'
value 'N' changed to 'n' according to
/home/saulius/struct/CIF-dictionaries/cif_core.dic dictionary named
'cif_core.dic' version 2.4.1 from 2010-06-29 (13
times).

'_geom_angle_publ_flag' value 'N' changed to 'n' according
to /home/saulius/struct/CIF-dictionaries/cif_core.dic dictionary
named 'cif_core.dic' version 2.4.1 from 2010-06-29 (47
times).

'_geom_torsion_publ_flag' value 'N' changed to 'n' according
to /home/saulius/struct/CIF-dictionaries/cif_core.dic dictionary
named 'cif_core.dic' version 2.4.1 from 2010-06-29 (17 times).

Automatic conversion script
Id: cif_fix_values 1715 2011-07-08 13:25:40Z adriana 
;
_cod_database_code 2200670
_cod_database_fobs_code 2200670

loop_
_symmetry_equiv_pos_as_xyz
'x, y, z'
'-x+1/2, -y, z+1/2'
'x+1/2, -y+1/2, -z'
'-x, y+1/2, -z+1/2'

loop_
_atom_site_aniso_label
_atom_site_aniso_U_11
_atom_site_aniso_U_22
_atom_site_aniso_U_33
_atom_site_aniso_U_12
_atom_site_aniso_U_13
_atom_site_aniso_U_23
Cl1 .0960(6) .1030(7) .0549(4) .0109(6) .0013(4) -.0155(5)
O1 .0469(11) .0578(11) .0688(12) .0086(9) -.0015(9) -.0052(10)
O2 .0491(11) .0598(11) .0884(14) -.0100(9) .0215(10) -.0225(10)
O3 .0639(11) .0602(11) .0688(12) -.0146(11) .0161(8) -.0167(10)
C1 .058(2) .053(2) .062(2) .0006(13) -.0026(13) .0047(14)
C2 .046(2) .0359(12) .058(2) -.0030(11) .0001(11) .0059(11)
C3 .0461(14) .0448(14) .071(2) .0022(11) .0035(12) -.0020(14)
C4 .0476(15) .0455(13) .062(2) .0040(12) .0076(12) -.0026(13)
C5 .048(2) .070(2) .083(2) -.0049(14) .0111(14) -.024(2)
C6 .0442(13) .0558(15) .0510(14) -.0026(12) -.0005(11) -.0032(13)
C7 .094(3) .154(4) .061(2) .029(3) -.010(2) .007(2)
C8 .080(2) .062(2) .081(2) .010(2) .005(2) -.011(2)

loop_
_atom_site_label
_atom_site_fract_x
_atom_site_fract_y
_atom_site_fract_z
_atom_site_U_iso_or_equiv
_atom_site_thermal_displace_type
_atom_site_calc_flag
_atom_site_refinement_flags
_atom_site_occupancy
_atom_site_disorder_group
_atom_site_type_symbol
Cl1 .4719(2) .25154(10) .35191(4) .0846(3) Uani d . 1 . Cl
O1 .6613(3) .3621(2) .47839(9) .0578(5) Uani d . 1 . O
O2 .2840(3) .6077(2) .62195(10) .0658(6) Uani d . 1 . O
O3 .5937(3) .7612(2) .59906(9) .0643(5) Uani d . 1 . O
C1 .3066(5) .3688(3) .40549(13) .0580(7) Uani d . 1 . C
H1A .2732(5) .4575(3) .38207(13) .070 Uiso calc R 1 . H
H1B .1457(5) .3262(3) .41692(13) .070 Uiso calc R 1 . H
C2 .4490(5) .4017(2) .46865(12) .0466(6) Uani d . 1 . C
C3 .3003(5) .4904(3) .51726(14) .0540(6) Uani d . 1 . C
H3A .1521(5) .4372(3) .53086(14) .065 Uiso calc R 1 . H
H3B .2436(5) .5768(3) .49517(14) .065 Uiso calc R 1 . H
C4 .4493(5) .5309(3) .57829(13) .0517(7) Uani d . 1 . C
H4 .5119(5) .4447(3) .60049(13) .062 Uiso calc R 1 . H
C5 .6644(5) .6338(3) .5662(2) .0669(9) Uani d . 1 . C
H5A .8203(5) .5965(3) .5845(2) .080 Uiso calc R 1 . H
H5B .6871(5) .6506(3) .5190(2) .080 Uiso calc R 1 . H
C6 .4203(4) .7228(3) .64975(12) .0503(6) Uani d . 1 . C
C7 .5548(8) .6790(5) .7116(2) .1027(14) Uani d . 1 . C
H7A .676(3) .6062(19) .7012(3) .114(5) Uiso calc R 1 . H
H7B .4354(10) .643(2) .7432(5) .114(5) Uiso calc R 1 . H
H7C .640(4) .7603(8) .7303(6) .114(5) Uiso calc R 1 . H
C8 .2398(6) .8439(3) .6609(2) .0746(9) Uani d . 1 . C
H8A .156(3) .8666(17) .6199(3) .114(5) Uiso calc R 1 . H
H8B .3306(8) .9261(8) .6764(11) .114(5) Uiso calc R 1 . H
H8C .117(3) .8164(10) .6936(9) .114(5) Uiso calc R 1 . H

loop_
_atom_type_symbol
_atom_type_description
_atom_type_scat_dispersion_real
_atom_type_scat_dispersion_imag
_atom_type_scat_source
C C .0033 .0016 'International Tables Vol C Tables 4.2.6.8 and 6.1.1.4'
H H .0000 .0000 'International Tables Vol C Tables 4.2.6.8 and 6.1.1.4'
O O .0106 .0060 'International Tables Vol C Tables 4.2.6.8 and 6.1.1.4'
Cl Cl .1484 .1585 'International Tables Vol C Tables 4.2.6.8 and 6.1.1.4'

loop_
_geom_angle_atom_site_label_1
_geom_angle_atom_site_label_2
_geom_angle_atom_site_label_3
_geom_angle
_geom_angle_publ_flag
C6 O2 C4 108.1(2) n
C5 O3 C6 107.1(2) n
C2 C1 Cl1 113.0(2) n
C2 C1 H1A 108.99(14) n
Cl1 C1 H1A 108.99(9) n
C2 C1 H1B 108.99(15) n
Cl1 C1 H1B 108.99(10) n
H1A C1 H1B 107.8 n
O1 C2 C3 123.7(2) n
O1 C2 C1 122.9(2) n
C3 C2 C1 113.3(2) n
C2 C3 C4 113.1(2) n
C2 C3 H3A 108.97(13) n
C4 C3 H3A 108.97(14) n
C2 C3 H3B 108.97(13) n
C4 C3 H3B 108.97(14) n
H3A C3 H3B 107.8 n
O2 C4 C3 107.6(2) n
O2 C4 C5 103.9(2) n
C3 C4 C5 115.2(2) n
O2 C4 H4 109.94(14) n
C3 C4 H4 109.94(14) n
C5 C4 H4 109.9(2) n
O3 C5 C4 105.2(2) n
O3 C5 H5A 110.7(2) n
C4 C5 H5A 110.7(2) n
O3 C5 H5B 110.7(2) n
C4 C5 H5B 110.7(2) n
H5A C5 H5B 108.8 n
O2 C6 O3 104.0(2) n
O2 C6 C7 111.4(3) n
O3 C6 C7 110.9(2) n
O2 C6 C8 108.0(2) n
O3 C6 C8 109.3(2) n
C7 C6 C8 112.8(3) n
C6 C7 H7A 109.5(2) n
C6 C7 H7B 109.5(2) n
H7A C7 H7B 109.5 n
C6 C7 H7C 109.5(2) n
H7A C7 H7C 109.5 n
H7B C7 H7C 109.5 n
C6 C8 H8A 109.5(2) n
C6 C8 H8B 109.5(2) n
H8A C8 H8B 109.5 n
C6 C8 H8C 109.5(2) n
H8A C8 H8C 109.5 n
H8B C8 H8C 109.5 n

loop_
_geom_bond_atom_site_label_1
_geom_bond_atom_site_label_2
_geom_bond_site_symmetry_2
_geom_bond_distance
_geom_bond_publ_flag
Cl1 C1 . 1.770(3) n
O1 C2 . 1.202(3) n
O2 C6 . 1.412(3) n
O2 C4 . 1.433(3) n
O3 C5 . 1.413(3) n
O3 C6 . 1.419(3) n
C1 C2 . 1.509(4) n
C1 H1A . .97 n
C1 H1B . .97 n
C2 C3 . 1.505(4) n
C3 C4 . 1.508(4) n
C3 H3A . .97 n
C3 H3B . .97 n
C4 C5 . 1.513(4) n
C4 H4 . .98 n
C5 H5A . .97 n
C5 H5B . .97 n
C6 C7 . 1.491(4) n
C6 C8 . 1.500(4) n
C7 H7A . .96 n
C7 H7B . .96 n
C7 H7C . .96 n
C8 H8A . .96 n
C8 H8B . .96 n
C8 H8C . .96 n

loop_
_geom_torsion_atom_site_label_1
_geom_torsion_atom_site_label_2
_geom_torsion_atom_site_label_3
_geom_torsion_atom_site_label_4
_geom_torsion
_geom_torsion_publ_flag
Cl1 C1 C2 O1 6.2(3) n
Cl1 C1 C2 C3 -174.7(2) n
O1 C2 C3 C4 2.8(3) n
C1 C2 C3 C4 -176.3(2) n
C6 O2 C4 C3 -139.4(2) n
C6 O2 C4 C5 -16.8(3) n
C2 C3 C4 O2 -176.8(2) n
C2 C3 C4 C5 67.8(3) n
C6 O3 C5 C4 24.1(3) n
O2 C4 C5 O3 -4.5(3) n
C3 C4 C5 O3 113.0(2) n
C4 O2 C6 O3 31.7(3) n
C4 O2 C6 C7 -87.8(3) n
C4 O2 C6 C8 147.8(2) n
C5 O3 C6 O2 -34.7(3) n
C5 O3 C6 C7 85.2(3) n
C5 O3 C6 C8 -149.7(2) n

loop_
_cod_related_entry_id
_cod_related_entry_database
_cod_related_entry_code
1 ChemSpider 24731330
